data_7228573
loop_
_publ_author_name
'Carreras, Lucas'
'Rovira, Laura'
'Vaquero, M\'onica'
'Mon, Ignasi'
'Martin, Eddy'
'Benet-Buchholz, Jordi'
'Vidal-Ferran, Anton'

_publ_section_title
;
 Syntheses, characterisation and solid-state study of alkali and ammonium
 BArF salts
;
_journal_issue 52
_journal_name_full 'RSC Adv.'
_journal_page_first 32833
_journal_paper_doi 10.1039/C7RA05928K
_journal_volume 7
_journal_year 2017
_chemical_formula_sum 'C32 H20 B F24 Li O4'
_chemical_formula_weight 942.23
_space_group_IT_number 88
_space_group_name_Hall '-I 4ad'
_symmetry_cell_setting tetragonal
_symmetry_space_group_name_Hall '-I 4ad'
_symmetry_space_group_name_H-M 'I 41/a :2'
_atom_sites_solution_hydrogens mixed
_audit_creation_method SHELXL-2014/7
_audit_update_record
;
2017-04-25 deposited with the CCDC.
2017-06-21 downloaded from the CCDC.
;
_cell_angle_alpha 90
_cell_angle_beta 90
_cell_angle_gamma 90
_cell_formula_units_Z 4
_cell_length_a 15.9430(4)
_cell_length_b 15.9430(4)
_cell_length_c 14.8521(5)
_cell_measurement_reflns_used 6003
_cell_measurement_temperature 100(2)
_cell_measurement_theta_max 31.72
_cell_measurement_theta_min 3.17
_cell_volume 3775.10(18)
_computing_cell_refinement 'Bruker APEX2 v2014.9-0'
_computing_data_collection 'Bruker APEX2 v2014.9-0'
_computing_data_reduction 'Bruker SAINT V7.60A'
_computing_molecular_graphics 'Bruker SHELXTL'
_computing_publication_material 'Bruker SHELXTL'
_computing_structure_refinement 'SHELXL-2014 (Sheldrick, 2014)'
_computing_structure_solution Sir2011
_diffrn_ambient_temperature 100(2)
_diffrn_detector_area_resol_mean 512
_diffrn_detector_type '4K CCD area detector APEX II'
_diffrn_measured_fraction_theta_full 1.000
_diffrn_measured_fraction_theta_max 0.946
_diffrn_measurement_device_type 'APEX DUO Kappa 4-axis goniometer'
_diffrn_measurement_method
;
 Fullsphere data collection, phi and omega scans
;
_diffrn_measurement_specimen_support 'magnetic support with MicroMount'
_diffrn_radiation_monochromator 'Quazar MX Multilayer Optics'
_diffrn_radiation_type MoK\a
_diffrn_radiation_wavelength 0.71073
_diffrn_reflns_av_R_equivalents 0.0275
_diffrn_reflns_av_unetI/netI 0.0227
_diffrn_reflns_Laue_measured_fraction_full 1.000
_diffrn_reflns_Laue_measured_fraction_max 0.946
_diffrn_reflns_limit_h_max 14
_diffrn_reflns_limit_h_min -23
_diffrn_reflns_limit_k_max 23
_diffrn_reflns_limit_k_min -21
_diffrn_reflns_limit_l_max 20
_diffrn_reflns_limit_l_min -21
_diffrn_reflns_number 17616
_diffrn_reflns_point_group_measured_fraction_full 1.000
_diffrn_reflns_point_group_measured_fraction_max 0.946
_diffrn_reflns_theta_full 25.242
_diffrn_reflns_theta_max 32.450
_diffrn_reflns_theta_min 1.874
_diffrn_source 'Microfocus source E025 IuS'
_diffrn_source_current 0.6
_diffrn_source_power 50
_diffrn_source_size '0.2 mm x 0.2 mm fine focus'
_diffrn_source_type 'Bruker APEX DUO'
_exptl_absorpt_coefficient_mu 0.186
_exptl_absorpt_correction_T_max 0.973
_exptl_absorpt_correction_T_min 0.922
_exptl_absorpt_correction_type multi-scan
_exptl_absorpt_process_details
; 
 SADABS Version 2008/1 Bruker-Nonius
 Blessing, Acta Cryst. (1995) A51 33-38
;
_exptl_crystal_colour colourless
_exptl_crystal_density_diffrn 1.658
_exptl_crystal_description block
_exptl_crystal_F_000 1872
_exptl_crystal_size_max 0.20
_exptl_crystal_size_mid 0.20
_exptl_crystal_size_min 0.15
_refine_diff_density_max 0.475
_refine_diff_density_min -0.406
_refine_diff_density_rms 0.078
_refine_ls_extinction_method none
_refine_ls_goodness_of_fit_ref 1.055
_refine_ls_hydrogen_treatment noref
_refine_ls_matrix_type full
_refine_ls_number_parameters 173
_refine_ls_number_reflns 3220
_refine_ls_number_restraints 99
_refine_ls_restrained_S_all 1.115
_refine_ls_R_factor_all 0.0620
_refine_ls_R_factor_gt 0.0489
_refine_ls_shift/su_max 0.001
_refine_ls_shift/su_mean 0.000
_refine_ls_structure_factor_coef Fsqd
_refine_ls_weighting_details 'w=1/[\s^2^(Fo^2^)+(0.0656P)^2^+4.7727P] where P=(Fo^2^+2Fc^2^)/3'
_refine_ls_weighting_scheme calc
_refine_ls_wR_factor_gt 0.1294
_refine_ls_wR_factor_ref 0.1387
_reflns_Friedel_coverage 0.000
_reflns_number_gt 2594
_reflns_number_total 3220
_reflns_threshold_expression 'I > 2\s(I)'
_cod_data_source_file c7ra05928k2.cif
_cod_data_source_block mo_LR336_0m
_cod_depositor_comments
;
The following automatic conversions were performed:

'_symmetry_cell_setting' value 'Tetragonal' changed to 'tetragonal'
according to
/home/data/users/saulius/crontab/automatic-downloads/rss-feeds/RSC/lib/dictionaries/cif_core.dic
dictionary named 'cif_core.dic' version 2.4.2 from 2011-04-26.

'_exptl_absorpt_correction_type' value 'Multi-scan' changed to
'multi-scan' according to
/home/data/users/saulius/crontab/automatic-downloads/rss-feeds/RSC/lib/dictionaries/cif_core.dic
dictionary named 'cif_core.dic' version 2.4.2 from 2011-04-26.

Automatic conversion script
Id: cif_fix_values 4973 2017-02-22 13:04:09Z antanas 
;
_cod_original_cell_volume 3775.1(2)
_cod_original_sg_symbol_H-M I4(1)/a
_cod_database_code 7228573
_shelx_shelxl_version_number 2014/7
_shelx_space_group_comment
;
The symmetry employed for this shelxl refinement is uniquely defined
by the following loop, which should always be used as a source of
symmetry information in preference to the above space-group names.
They are only intended as comments.
;
_shelx_estimated_absorpt_t_min 0.964
_shelx_estimated_absorpt_t_max 0.973

loop_
_space_group_symop_operation_xyz
'x, y, z'
'-x+1/2, -y, z+1/2'
'-y+3/4, x+1/4, z+1/4'
'y+3/4, -x+3/4, z+3/4'
'x+1/2, y+1/2, z+1/2'
'-x+1, -y+1/2, z+1'
'-y+5/4, x+3/4, z+3/4'
'y+5/4, -x+5/4, z+5/4'
'-x, -y, -z'
'x-1/2, y, -z-1/2'
'y-3/4, -x-1/4, -z-1/4'
'-y-3/4, x-3/4, -z-3/4'
'-x+1/2, -y+1/2, -z+1/2'
'x, y+1/2, -z'
'y-1/4, -x+1/4, -z+1/4'
'-y-1/4, x-1/4, -z-1/4'

loop_
_atom_site_label
_atom_site_type_symbol
_atom_site_fract_x
_atom_site_fract_y
_atom_site_fract_z
_atom_site_U_iso_or_equiv
_atom_site_adp_type
_atom_site_occupancy
_atom_site_site_symmetry_order
_atom_site_calc_flag
_atom_site_refinement_flags_posn
_atom_site_refinement_flags_adp
_atom_site_refinement_flags_occupancy
_atom_site_disorder_assembly
_atom_site_disorder_group
B1 B 1.0000 0.2500 1.1250 0.0103(4) Uani 1 4 d S T P . .
C1 C 0.95222(7) 0.32100(7) 1.06322(7) 0.0109(2) Uani 1 1 d . . . . .
C2 C 0.91261(7) 0.30149(7) 0.98114(8) 0.0135(2) Uani 1 1 d . . . . .
H2 H 0.9189 0.2467 0.9568 0.016 Uiso 1 1 calc R U . . .
C3 C 0.86447(8) 0.36004(8) 0.93445(8) 0.0160(2) Uani 1 1 d . . . . .
C4 C 0.85364(8) 0.44107(8) 0.96675(8) 0.0170(2) Uani 1 1 d . . . . .
H4 H 0.8206 0.4808 0.9349 0.020 Uiso 1 1 calc R U . . .
C5 C 0.89282(7) 0.46181(7) 1.04711(8) 0.0134(2) Uani 1 1 d . . . . .
C6 C 0.94138(7) 0.40354(7) 1.09373(8) 0.0122(2) Uani 1 1 d . . . . .
H6 H 0.9681 0.4203 1.1480 0.015 Uiso 1 1 calc R U . . .
C7 C 0.82504(10) 0.33659(9) 0.84614(10) 0.0264(3) Uani 1 1 d D U . . .
F1 F 0.81272(11) 0.25540(7) 0.83605(10) 0.0507(4) Uani 0.9 1 d D U P A 1
F2 F 0.87353(10) 0.36001(12) 0.77583(8) 0.0576(4) Uani 0.9 1 d D U P A 1
F3 F 0.75239(9) 0.37541(10) 0.83162(10) 0.0507(4) Uani 0.9 1 d D U P A 1
F1' F 0.8712(6) 0.2841(7) 0.7989(7) 0.0474(19) Uani 0.1 1 d D U P A 2
F2' F 0.8035(8) 0.3985(6) 0.7948(7) 0.051(2) Uani 0.1 1 d D U P A 2
F3' F 0.7531(6) 0.2922(8) 0.8654(8) 0.057(2) Uani 0.1 1 d D U P A 2
C8 C 0.88074(8) 0.54726(8) 1.08701(9) 0.0163(2) Uani 1 1 d . . . . .
F4 F 0.85160(8) 0.60295(6) 1.02793(7) 0.0394(3) Uani 1 1 d . . . . .
F5 F 0.95251(6) 0.57989(6) 1.11942(7) 0.0281(2) Uani 1 1 d . . . . .
F6 F 0.82788(7) 0.54734(6) 1.15712(8) 0.0367(3) Uani 1 1 d . . . . .
Li1 Li 0.5000 0.2500 0.8750 0.0399(14) Uani 1 4 d S T P . .
O1 O 0.55413(11) 0.33819(14) 0.80831(13) 0.0620(5) Uani 1 1 d D . . . .
H1O1 H 0.6065(7) 0.347(2) 0.810(2) 0.093 Uiso 1 1 d D U . . .
H1O2 H 0.5359(18) 0.366(2) 0.7640(17) 0.093 Uiso 1 1 d D U . . .

loop_
_atom_site_aniso_label
_atom_site_aniso_U_11
_atom_site_aniso_U_22
_atom_site_aniso_U_33
_atom_site_aniso_U_23
_atom_site_aniso_U_13
_atom_site_aniso_U_12
B1 0.0094(6) 0.0094(6) 0.0123(10) 0.000 0.000 0.000
C1 0.0099(4) 0.0105(5) 0.0123(5) 0.0010(4) 0.0006(4) -0.0008(4)
C2 0.0138(5) 0.0123(5) 0.0144(5) 0.0000(4) -0.0014(4) 0.0001(4)
C3 0.0165(5) 0.0164(5) 0.0152(5) 0.0004(4) -0.0045(4) 0.0005(4)
C4 0.0176(5) 0.0149(5) 0.0185(5) 0.0034(4) -0.0024(4) 0.0027(4)
C5 0.0133(5) 0.0101(5) 0.0168(5) 0.0012(4) 0.0016(4) 0.0003(4)
C6 0.0120(5) 0.0109(5) 0.0137(5) 0.0006(4) 0.0004(4) -0.0003(4)
C7 0.0318(7) 0.0252(7) 0.0222(6) -0.0023(5) -0.0132(5) 0.0060(6)
F1 0.0839(11) 0.0243(6) 0.0440(7) -0.0062(5) -0.0431(7) -0.0012(6)
F2 0.0660(9) 0.0903(12) 0.0164(5) -0.0028(6) -0.0043(5) -0.0179(9)
F3 0.0445(7) 0.0607(9) 0.0470(7) -0.0189(6) -0.0337(6) 0.0246(7)
F1' 0.058(4) 0.059(4) 0.025(4) -0.024(3) -0.020(3) 0.012(4)
F2' 0.064(5) 0.055(4) 0.034(4) 0.006(3) -0.033(4) 0.009(4)
F3' 0.055(4) 0.070(5) 0.045(4) -0.016(4) -0.018(4) -0.025(4)
C8 0.0175(5) 0.0113(5) 0.0201(5) 0.0021(4) 0.0015(4) 0.0005(4)
F4 0.0686(8) 0.0122(4) 0.0372(5) 0.0023(4) -0.0216(5) 0.0090(4)
F5 0.0227(4) 0.0208(4) 0.0409(5) -0.0120(4) -0.0012(4) -0.0022(3)
F6 0.0411(6) 0.0179(4) 0.0511(6) -0.0076(4) 0.0313(5) -0.0043(4)
Li1 0.046(2) 0.046(2) 0.027(3) 0.000 0.000 0.000
O1 0.0417(8) 0.0924(14) 0.0521(10) 0.0390(9) 0.0011(7) -0.0036(9)

loop_
_atom_type_symbol
_atom_type_description
_atom_type_scat_dispersion_real
_atom_type_scat_dispersion_imag
_atom_type_scat_source
C C 0.0033 0.0016 'International Tables Vol C Tables 4.2.6.8 and 6.1.1.4'
H H 0.0000 0.0000 'International Tables Vol C Tables 4.2.6.8 and 6.1.1.4'
Li Li -0.0003 0.0001 'International Tables Vol C Tables 4.2.6.8 and 6.1.1.4'
B B 0.0013 0.0007 'International Tables Vol C Tables 4.2.6.8 and 6.1.1.4'
F F 0.0171 0.0103 'International Tables Vol C Tables 4.2.6.8 and 6.1.1.4'
O O 0.0106 0.0060 'International Tables Vol C Tables 4.2.6.8 and 6.1.1.4'

loop_
_geom_angle_atom_site_label_1
_geom_angle_atom_site_label_2
_geom_angle_atom_site_label_3
_geom_angle
_geom_angle_site_symmetry_1
_geom_angle_site_symmetry_3
C1 B1 C1 108.15(4) 15_667 6_654
C1 B1 C1 112.15(8) 15_667 12_758
C1 B1 C1 108.15(4) 6_654 12_758
C1 B1 C1 108.15(4) 15_667 .
C1 B1 C1 112.15(8) 6_654 .
C1 B1 C1 108.15(4) 12_758 .
C6 C1 C2 115.59(10) . .
C6 C1 B1 121.51(9) . .
C2 C1 B1 122.61(9) . .
C3 C2 C1 122.01(11) . .
C4 C3 C2 121.32(11) . .
C4 C3 C7 118.76(11) . .
C2 C3 C7 119.90(11) . .
C5 C4 C3 117.58(11) . .
C4 C5 C6 121.25(11) . .
C4 C5 C8 119.96(11) . .
C6 C5 C8 118.76(11) . .
C5 C6 C1 122.24(11) . .
F2' C7 F1' 108.6(6) . .
F1 C7 F3 107.98(15) . .
F1 C7 F2 105.59(15) . .
F3 C7 F2 104.13(15) . .
F2' C7 F3' 107.0(6) . .
F1' C7 F3' 104.4(6) . .
F2' C7 C3 115.9(5) . .
F1' C7 C3 112.9(4) . .
F1 C7 C3 113.97(12) . .
F3 C7 C3 112.96(13) . .
F2 C7 C3 111.50(13) . .
F3' C7 C3 107.1(5) . .
F4 C8 F6 106.98(12) . .
F4 C8 F5 105.93(11) . .
F6 C8 F5 104.86(11) . .
F4 C8 C5 112.98(11) . .
F6 C8 C5 112.91(10) . .
F5 C8 C5 112.56(10) . .
O1 Li1 O1 118.04(13) . 6_554
O1 Li1 O1 105.37(6) . 11_667
O1 Li1 O1 105.36(6) 6_554 11_667
O1 Li1 O1 105.36(6) . 16_657
O1 Li1 O1 105.36(6) 6_554 16_657
O1 Li1 O1 118.04(13) 11_667 16_657

loop_
_geom_bond_atom_site_label_1
_geom_bond_atom_site_label_2
_geom_bond_distance
_geom_bond_site_symmetry_2
B1 C1 1.6442(11) 15_667
B1 C1 1.6442(11) 6_654
B1 C1 1.6442(11) 12_758
B1 C1 1.6442(11) .
C1 C6 1.4025(15) .
C1 C2 1.4076(16) .
C2 C3 1.3935(16) .
C3 C4 1.3887(18) .
C3 C7 1.5018(18) .
C4 C5 1.3871(17) .
C5 C6 1.3936(16) .
C5 C8 1.4980(17) .
C7 F2' 1.294(7) .
C7 F1' 1.318(7) .
C7 F1 1.3179(19) .
C7 F3 1.3308(18) .
C7 F2 1.352(2) .
C7 F3' 1.378(7) .
C8 F4 1.3320(15) .
C8 F6 1.3396(15) .
C8 F5 1.3460(15) .
Li1 O1 1.9242(16) .
Li1 O1 1.9242(16) 6_554
Li1 O1 1.9242(16) 11_667
Li1 O1 1.9242(16) 16_657

loop_
_geom_torsion_atom_site_label_1
_geom_torsion_atom_site_label_2
_geom_torsion_atom_site_label_3
_geom_torsion_atom_site_label_4
_geom_torsion
_geom_torsion_site_symmetry_1
C1 B1 C1 C6 -31.20(11) 15_667
C1 B1 C1 C6 -150.36(11) 6_654
C1 B1 C1 C6 90.47(12) 12_758
C1 B1 C1 C2 155.20(10) 15_667
C1 B1 C1 C2 36.04(8) 6_654
C1 B1 C1 C2 -83.13(7) 12_758
C6 C1 C2 C3 -1.24(17) .
B1 C1 C2 C3 172.71(10) .
C1 C2 C3 C4 0.36(19) .
C1 C2 C3 C7 178.69(12) .
C2 C3 C4 C5 0.25(19) .
C7 C3 C4 C5 -178.10(12) .
C3 C4 C5 C6 0.10(18) .
C3 C4 C5 C8 -177.68(11) .
C4 C5 C6 C1 -1.08(18) .
C8 C5 C6 C1 176.72(11) .
C2 C1 C6 C5 1.60(17) .
B1 C1 C6 C5 -172.43(9) .
C4 C3 C7 F2' 18.3(7) .
C2 C3 C7 F2' -160.1(7) .
C4 C3 C7 F1' 144.5(6) .
C2 C3 C7 F1' -33.9(7) .
C4 C3 C7 F1 -157.30(15) .
C2 C3 C7 F1 24.3(2) .
C4 C3 C7 F3 -33.6(2) .
C2 C3 C7 F3 148.04(15) .
C4 C3 C7 F2 83.28(17) .
C2 C3 C7 F2 -95.10(17) .
C4 C3 C7 F3' -101.1(6) .
C2 C3 C7 F3' 80.6(6) .
C4 C5 C8 F4 -17.68(17) .
C6 C5 C8 F4 164.49(12) .
C4 C5 C8 F6 103.89(14) .
C6 C5 C8 F6 -73.95(15) .
C4 C5 C8 F5 -137.62(12) .
C6 C5 C8 F5 44.55(15) .
